data_4332986
loop_
_publ_author_name
'Rodr\'iguez-Di\'eguez, Antonio'
'Kivek\"as, Raikko'
'Sillanp\"a\"a, Reijo'
'Cano, Joan'
'Lloret, Francesc'
'McKee, Vickie'
'Stoeckli-Evans, Helen'
'Colacio, Enrique'

_publ_section_title
;
 Structural and Magnetic Diversity in Cyano-Bridged Bi- and Trimetallic
 Complexes Assembled from Cyanometalates and [M(rac-CTH)]n+Building Blocks
 (CTH =d,l-5,5,7,12,12,14-Hexamethyl-1,4,8,11-tetraazacyclotetradecane)
;
_journal_issue 26
_journal_name_full 'Inorganic Chemistry'
_journal_page_first 10537
_journal_page_last 10551
_journal_paper_doi 10.1021/ic061187j
_journal_volume 45
_journal_year 2006
_chemical_formula_moiety 'C42 H72 Cu3 Fe2 N24, 5(H2 O)'
_chemical_formula_sum 'C42 H82 Cu3 Fe2 N24 O5'
_chemical_formula_weight 1305.64
_chemical_name_systematic
; 
 ? 
;
_space_group_IT_number 14
_symmetry_cell_setting monoclinic
_symmetry_space_group_name_Hall '-P 2yn'
_symmetry_space_group_name_H-M 'P 1 21/n 1'
_atom_sites_solution_hydrogens geom
_atom_sites_solution_primary direct
_atom_sites_solution_secondary difmap
_audit_creation_method SHELXL-97
_cell_angle_alpha 90.00
_cell_angle_beta 96.357(2)
_cell_angle_gamma 90.00
_cell_formula_units_Z 2
_cell_length_a 8.7784(8)
_cell_length_b 33.112(3)
_cell_length_c 9.7326(9)
_cell_measurement_reflns_used 5091
_cell_measurement_temperature 100(2)
_cell_measurement_theta_max 27.99
_cell_measurement_theta_min 2.41
_cell_volume 2811.6(4)
_computing_cell_refinement 'Bruker SMART'
_computing_data_collection 'Bruker SMART'
_computing_data_reduction 'Bruker SAINT'
_computing_molecular_graphics 'Bruker SHELXTL'
_computing_publication_material 'Bruker SHELXTL'
_computing_structure_refinement 'SHELXL-97 (Sheldrick, 1997)'
_computing_structure_solution 'SHELXS-97 (Sheldrick, 1990)'
_diffrn_ambient_temperature 100(2)
_diffrn_measured_fraction_theta_full 0.919
_diffrn_measured_fraction_theta_max 0.919
_diffrn_measurement_device_type 'Bruker Smart Apex CCD'
_diffrn_measurement_method \w--\q
_diffrn_radiation_monochromator graphite
_diffrn_radiation_source 'sealed tube'
_diffrn_radiation_type MoK\a
_diffrn_radiation_wavelength 0.71073
_diffrn_reflns_av_R_equivalents 0.0350
_diffrn_reflns_av_sigmaI/netI 0.0450
_diffrn_reflns_limit_h_max 11
_diffrn_reflns_limit_h_min -11
_diffrn_reflns_limit_k_max 30
_diffrn_reflns_limit_k_min -42
_diffrn_reflns_limit_l_max 12
_diffrn_reflns_limit_l_min -12
_diffrn_reflns_number 17862
_diffrn_reflns_theta_full 28.34
_diffrn_reflns_theta_max 28.34
_diffrn_reflns_theta_min 2.19
_diffrn_standards_decay_% <1
_exptl_absorpt_coefficient_mu 1.684
_exptl_absorpt_correction_T_max 1.000000
_exptl_absorpt_correction_T_min 0.788056
_exptl_absorpt_correction_type multi-scan
_exptl_absorpt_process_details 'SADABS (G.M. Sheldrick, 2003)'
_exptl_crystal_colour brown
_exptl_crystal_density_diffrn 1.542
_exptl_crystal_density_meas ?
_exptl_crystal_density_method 'not measured'
_exptl_crystal_description prismatic
_exptl_crystal_F_000 1362.0
_exptl_crystal_size_max 0.25
_exptl_crystal_size_mid 0.12
_exptl_crystal_size_min 0.06
_refine_diff_density_max 1.385
_refine_diff_density_min -0.703
_refine_diff_density_rms 0.107
_refine_ls_extinction_method none
_refine_ls_goodness_of_fit_ref 1.036
_refine_ls_hydrogen_treatment constr
_refine_ls_matrix_type full
_refine_ls_number_parameters 334
_refine_ls_number_reflns 6443
_refine_ls_number_restraints 0
_refine_ls_restrained_S_all 1.036
_refine_ls_R_factor_all 0.0552
_refine_ls_R_factor_gt 0.0461
_refine_ls_shift/su_max 0.001
_refine_ls_shift/su_mean 0.000
_refine_ls_structure_factor_coef Fsqd
_refine_ls_weighting_details 'calc w=1/[\s^2^(Fo^2^)+(0.0544P)^2^+5.3866P] where P=(Fo^2^+2Fc^2^)/3'
_refine_ls_weighting_scheme calc
_refine_ls_wR_factor_gt 0.1136
_refine_ls_wR_factor_ref 0.1187
_reflns_number_gt 5465
_reflns_number_total 6443
_reflns_threshold_expression >2sigma(I)
_cod_data_source_file ic061187jsup1.cif
_cod_data_source_block compound_9
_cod_depositor_comments
;
The following automatic conversions were performed:

'_exptl_crystal_density_meas' value 'not measured' was changed to '?'
- the value is perceived as not measured.

Automatic conversion script
Id: cif_fix_values 3008 2015-01-20 13:52:24Z robertas 
;
_cod_original_cell_volume 2811.6(5)
_cod_original_sg_symbol_H-M 'P 21/n'
_cod_database_code 4332986

loop_
_symmetry_equiv_pos_as_xyz
'x, y, z'
'-x+1/2, y+1/2, -z+1/2'
'-x, -y, -z'
'x-1/2, -y-1/2, z-1/2'

loop_
_atom_site_label
_atom_site_type_symbol
_atom_site_fract_x
_atom_site_fract_y
_atom_site_fract_z
_atom_site_U_iso_or_equiv
_atom_site_adp_type
_atom_site_occupancy
_atom_site_symmetry_multiplicity
_atom_site_calc_flag
_atom_site_refinement_flags
Cu1 Cu 0.68406(4) 0.185505(11) 0.58777(4) 0.01362(11) Uani 1 1 d .
Fe1 Fe 0.71318(5) 0.126597(13) 0.09882(4) 0.01205(11) Uani 1 1 d .
Cu2 Cu 1.0000 0.0000 0.0000 0.01654(13) Uani 1 2 d S
N15 N 0.6389(3) 0.18922(8) 0.3174(3) 0.0182(6) Uani 1 1 d .
N4 N 0.7099(3) 0.24612(8) 0.5903(3) 0.0155(5) Uani 1 1 d .
N19 N 0.7378(3) 0.18544(8) -0.1469(3) 0.0188(6) Uani 1 1 d .
N14 N 0.9088(3) 0.17368(8) 0.5810(3) 0.0149(5) Uani 1 1 d .
N11 N 0.6530(3) 0.12493(8) 0.5743(3) 0.0150(5) Uani 1 1 d .
C15 C 0.6647(3) 0.16722(9) 0.2304(3) 0.0140(6) Uani 1 1 d .
N7 N 0.4585(3) 0.19658(8) 0.5927(3) 0.0150(5) Uani 1 1 d .
N17 N 0.8350(3) 0.05764(8) -0.0721(3) 0.0198(6) Uani 1 1 d .
C18 C 0.4971(4) 0.12225(9) 0.0324(3) 0.0155(6) Uani 1 1 d .
N18 N 0.3681(3) 0.12134(9) -0.0081(3) 0.0219(6) Uani 1 1 d .
C19 C 0.7308(3) 0.16454(9) -0.0520(3) 0.0134(6) Uani 1 1 d .
C17 C 0.7808(4) 0.08356(9) -0.0144(3) 0.0153(6) Uani 1 1 d .
C13 C 0.9201(4) 0.13111(10) 0.5359(3) 0.0173(6) Uani 1 1 d .
H13A H 1.0255 0.1209 0.5612 0.021 Uiso 1 1 calc R
H13B H 0.8962 0.1292 0.4343 0.021 Uiso 1 1 calc R
C5 C 0.5552(4) 0.26315(10) 0.5532(3) 0.0187(6) Uani 1 1 d .
H5A H 0.5255 0.2608 0.4524 0.022 Uiso 1 1 calc R
H5B H 0.5537 0.2921 0.5788 0.022 Uiso 1 1 calc R
C20 C 0.6854(3) 0.08617(9) 0.2395(3) 0.0151(6) Uani 1 1 d .
N16 N 1.0557(3) 0.13895(9) 0.2014(3) 0.0204(6) Uani 1 1 d .
C2 C 0.9807(4) 0.24481(10) 0.5404(3) 0.0195(7) Uani 1 1 d .
H2A H 1.0567 0.2610 0.4965 0.023 Uiso 1 1 calc R
H2B H 1.0080 0.2462 0.6418 0.023 Uiso 1 1 calc R
C16 C 0.9277(4) 0.13409(9) 0.1636(3) 0.0151(6) Uani 1 1 d .
C12 C 0.8072(4) 0.10624(10) 0.6064(3) 0.0176(6) Uani 1 1 d .
H12A H 0.8059 0.0781 0.5722 0.021 Uiso 1 1 calc R
H12B H 0.8367 0.1059 0.7076 0.021 Uiso 1 1 calc R
C10 C 0.5391(4) 0.10591(10) 0.6564(3) 0.0200(7) Uani 1 1 d .
H10A H 0.5767 0.1078 0.7559 0.024 Uiso 1 1 calc R
H10B H 0.5291 0.0769 0.6319 0.024 Uiso 1 1 calc R
N20 N 0.6666(3) 0.06193(9) 0.3220(3) 0.0238(6) Uani 1 1 d .
C9 C 0.3828(4) 0.12589(10) 0.6311(3) 0.0215(7) Uani 1 1 d .
H9A H 0.3489 0.1255 0.5306 0.026 Uiso 1 1 calc R
H9B H 0.3084 0.1098 0.6777 0.026 Uiso 1 1 calc R
C8 C 0.3800(4) 0.16910(10) 0.6819(3) 0.0198(7) Uani 1 1 d .
H8A H 0.2724 0.1779 0.6830 0.024 Uiso 1 1 calc R
H8B H 0.4310 0.1705 0.7778 0.024 Uiso 1 1 calc R
C3 C 0.8229(4) 0.26341(10) 0.5048(3) 0.0184(6) Uani 1 1 d .
H3A H 0.8293 0.2930 0.5198 0.022 Uiso 1 1 calc R
H3B H 0.7881 0.2586 0.4059 0.022 Uiso 1 1 calc R
C6 C 0.4454(4) 0.23961(10) 0.6313(3) 0.0199(7) Uani 1 1 d .
H6A H 0.4719 0.2431 0.7321 0.024 Uiso 1 1 calc R
H6B H 0.3392 0.2493 0.6063 0.024 Uiso 1 1 calc R
C1 C 0.9913(4) 0.20139(10) 0.4947(3) 0.0178(6) Uani 1 1 d .
H1A H 0.9472 0.1990 0.3970 0.021 Uiso 1 1 calc R
H1B H 1.1004 0.1933 0.5007 0.021 Uiso 1 1 calc R
N27 N 0.9581(3) 0.00964(9) 0.1991(3) 0.0223(6) Uani 1 1 d .
N24 N 1.1900(3) 0.03545(9) 0.0165(3) 0.0227(6) Uani 1 1 d .
C25 C 1.2710(4) 0.02614(12) -0.1057(4) 0.0289(8) Uani 1 1 d .
H25A H 1.3294 0.0006 -0.0906 0.035 Uiso 1 1 calc R
H25B H 1.3438 0.0481 -0.1212 0.035 Uiso 1 1 calc R
C22 C 1.2094(5) 0.04245(11) 0.2723(4) 0.0317(9) Uani 1 1 d .
H22A H 1.2861 0.0457 0.3541 0.038 Uiso 1 1 calc R
H22B H 1.1570 0.0687 0.2550 0.038 Uiso 1 1 calc R
C23 C 1.2930(4) 0.03206(11) 0.1479(4) 0.0287(8) Uani 1 1 d .
H23A H 1.3812 0.0506 0.1448 0.034 Uiso 1 1 calc R
H23B H 1.3332 0.0042 0.1578 0.034 Uiso 1 1 calc R
C21 C 1.0924(4) 0.01147(11) 0.3056(3) 0.0271(8) Uani 1 1 d .
H21A H 1.1417 -0.0154 0.3139 0.032 Uiso 1 1 calc R
H21B H 1.0570 0.0181 0.3960 0.032 Uiso 1 1 calc R
C26 C 1.1520(4) 0.02210(11) -0.2300(4) 0.0285(8) Uani 1 1 d .
H26A H 1.0979 0.0481 -0.2485 0.034 Uiso 1 1 calc R
H26B H 1.2018 0.0146 -0.3127 0.034 Uiso 1 1 calc R
O2 O 0.3015(3) 0.18903(7) 0.3065(2) 0.0210(5) Uiso 1 1 d .
O1 O 0.0807(3) 0.14314(8) 0.8473(3) 0.0283(6) Uiso 1 1 d .
O3 O 0.5341(14) 0.9898(4) 0.4537(13) 0.119(4) Uiso 0.50 1 d P

loop_
_atom_site_aniso_label
_atom_site_aniso_U_11
_atom_site_aniso_U_22
_atom_site_aniso_U_33
_atom_site_aniso_U_23
_atom_site_aniso_U_13
_atom_site_aniso_U_12
Cu1 0.01181(18) 0.01244(19) 0.01701(19) 0.00079(13) 0.00341(14) 0.00016(14)
Fe1 0.0131(2) 0.0124(2) 0.0106(2) -0.00065(15) 0.00131(16) 0.00085(16)
Cu2 0.0210(3) 0.0156(3) 0.0129(3) -0.0002(2) 0.0012(2) 0.0021(2)
N15 0.0184(13) 0.0197(14) 0.0168(13) -0.0010(11) 0.0029(11) 0.0026(11)
N4 0.0174(13) 0.0150(13) 0.0146(12) 0.0013(10) 0.0043(10) -0.0007(10)
N19 0.0169(13) 0.0231(15) 0.0169(13) 0.0017(11) 0.0041(11) 0.0016(11)
N14 0.0128(12) 0.0182(13) 0.0143(12) 0.0005(10) 0.0035(10) -0.0012(10)
N11 0.0166(13) 0.0139(13) 0.0145(12) 0.0018(10) 0.0018(10) -0.0006(10)
C15 0.0116(14) 0.0159(15) 0.0145(14) 0.0030(11) 0.0006(11) 0.0016(11)
N7 0.0129(12) 0.0180(13) 0.0144(12) 0.0016(10) 0.0031(10) 0.0002(10)
N17 0.0263(15) 0.0168(14) 0.0166(13) 0.0014(10) 0.0032(11) 0.0045(11)
C18 0.0175(15) 0.0171(15) 0.0121(14) 0.0015(11) 0.0026(12) 0.0005(12)
N18 0.0210(15) 0.0238(15) 0.0206(14) 0.0058(11) 0.0010(11) 0.0005(12)
C19 0.0102(13) 0.0154(15) 0.0148(14) -0.0038(11) 0.0032(11) 0.0021(11)
C17 0.0179(15) 0.0145(15) 0.0135(14) 0.0020(11) 0.0018(12) -0.0004(12)
C13 0.0181(15) 0.0202(16) 0.0139(14) -0.0002(12) 0.0027(12) 0.0057(13)
C5 0.0223(16) 0.0161(16) 0.0175(15) 0.0008(12) 0.0011(13) 0.0051(13)
C20 0.0157(15) 0.0162(15) 0.0134(14) -0.0049(12) 0.0018(12) 0.0012(12)
N16 0.0194(14) 0.0206(15) 0.0213(14) 0.0000(11) 0.0022(11) 0.0003(11)
C2 0.0199(16) 0.0237(17) 0.0154(15) 0.0003(12) 0.0037(12) -0.0098(13)
C16 0.0194(16) 0.0137(15) 0.0128(14) -0.0004(11) 0.0044(12) 0.0024(12)
C12 0.0213(16) 0.0146(15) 0.0163(15) 0.0015(12) -0.0002(12) 0.0023(12)
C10 0.0218(17) 0.0170(16) 0.0210(16) 0.0045(12) 0.0012(13) -0.0040(13)
N20 0.0325(16) 0.0205(15) 0.0180(13) 0.0001(11) 0.0010(12) -0.0007(12)
C9 0.0175(15) 0.0280(18) 0.0187(15) 0.0056(13) 0.0015(13) -0.0075(14)
C8 0.0138(15) 0.0295(18) 0.0164(15) 0.0051(13) 0.0029(12) 0.0000(13)
C3 0.0236(16) 0.0160(16) 0.0161(15) 0.0004(12) 0.0042(13) -0.0049(13)
C6 0.0180(16) 0.0235(17) 0.0181(15) -0.0019(13) 0.0017(13) 0.0045(13)
C1 0.0140(14) 0.0249(17) 0.0147(14) 0.0025(12) 0.0028(12) -0.0027(13)
N27 0.0317(16) 0.0190(14) 0.0164(13) 0.0017(11) 0.0039(12) 0.0048(12)
N24 0.0248(15) 0.0201(15) 0.0223(14) 0.0017(11) -0.0010(12) -0.0009(12)
C25 0.0273(19) 0.0264(19) 0.034(2) 0.0056(15) 0.0097(16) 0.0002(15)
C22 0.045(2) 0.0199(18) 0.0265(18) -0.0038(14) -0.0137(17) 0.0030(16)
C23 0.0285(19) 0.0196(18) 0.035(2) 0.0021(15) -0.0082(16) -0.0029(15)
C21 0.039(2) 0.0246(18) 0.0158(16) -0.0012(13) -0.0032(15) 0.0092(16)
C26 0.037(2) 0.0264(19) 0.0250(18) 0.0053(14) 0.0142(16) 0.0064(16)

loop_
_atom_type_symbol
_atom_type_description
_atom_type_scat_dispersion_real
_atom_type_scat_dispersion_imag
_atom_type_scat_source
C C 0.0033 0.0016 'International Tables Vol C Tables 4.2.6.8 and 6.1.1.4'
H H 0.0000 0.0000 'International Tables Vol C Tables 4.2.6.8 and 6.1.1.4'
N N 0.0061 0.0033 'International Tables Vol C Tables 4.2.6.8 and 6.1.1.4'
O O 0.0106 0.0060 'International Tables Vol C Tables 4.2.6.8 and 6.1.1.4'
Fe Fe 0.3463 0.8444 'International Tables Vol C Tables 4.2.6.8 and 6.1.1.4'
Cu Cu 0.3201 1.2651 'International Tables Vol C Tables 4.2.6.8 and 6.1.1.4'

loop_
_geom_angle_atom_site_label_1
_geom_angle_atom_site_label_2
_geom_angle_atom_site_label_3
_geom_angle
_geom_angle_site_symmetry_1
_geom_angle_site_symmetry_3
N7 Cu1 N4 85.91(11) . .
N7 Cu1 N14 179.12(11) . .
N4 Cu1 N14 94.81(10) . .
N7 Cu1 N11 93.22(11) . .
N4 Cu1 N11 176.86(10) . .
N14 Cu1 N11 86.04(11) . .
C16 Fe1 C17 86.03(13) . .
C16 Fe1 C15 88.45(12) . .
C17 Fe1 C15 172.75(13) . .
C16 Fe1 C18 176.87(13) . .
C17 Fe1 C18 96.08(13) . .
C15 Fe1 C18 89.63(13) . .
C16 Fe1 C20 93.00(13) . .
C17 Fe1 C20 87.96(12) . .
C15 Fe1 C20 87.63(13) . .
C18 Fe1 C20 89.39(13) . .
C16 Fe1 C19 90.39(12) . .
C17 Fe1 C19 89.47(12) . .
C15 Fe1 C19 95.27(12) . .
C18 Fe1 C19 87.33(12) . .
C20 Fe1 C19 175.60(12) . .
N24 Cu2 N24 180.00(16) 3_755 .
N24 Cu2 N27 93.88(12) 3_755 3_755
N24 Cu2 N27 86.12(12) . 3_755
N24 Cu2 N27 86.12(12) 3_755 .
N24 Cu2 N27 93.88(12) . .
N27 Cu2 N27 180.0(2) 3_755 .
N24 Cu2 N17 88.49(10) 3_755 .
N24 Cu2 N17 91.51(10) . .
N27 Cu2 N17 90.74(10) 3_755 .
N27 Cu2 N17 89.26(10) . .
N24 Cu2 N17 91.51(10) 3_755 3_755
N24 Cu2 N17 88.49(10) . 3_755
N27 Cu2 N17 89.26(10) 3_755 3_755
N27 Cu2 N17 90.74(10) . 3_755
N17 Cu2 N17 180.00(14) . 3_755
C5 N4 C3 111.7(2) . .
C5 N4 Cu1 106.08(19) . .
C3 N4 Cu1 117.37(19) . .
C13 N14 C1 111.6(2) . .
C13 N14 Cu1 106.93(19) . .
C1 N14 Cu1 115.97(19) . .
C10 N11 C12 111.1(2) . .
C10 N11 Cu1 118.6(2) . .
C12 N11 Cu1 106.58(19) . .
N15 C15 Fe1 174.4(3) . .
C8 N7 C6 112.9(2) . .
C8 N7 Cu1 115.08(19) . .
C6 N7 Cu1 106.54(19) . .
C17 N17 Cu2 134.5(2) . .
N18 C18 Fe1 177.2(3) . .
N19 C19 Fe1 176.1(3) . .
N17 C17 Fe1 172.7(3) . .
N14 C13 C12 108.4(2) . .
N4 C5 C6 107.5(2) . .
N20 C20 Fe1 178.9(3) . .
C1 C2 C3 113.8(3) . .
N16 C16 Fe1 179.3(3) . .
N11 C12 C13 107.7(2) . .
N11 C10 C9 112.2(3) . .
C8 C9 C10 113.9(3) . .
N7 C8 C9 111.3(3) . .
N4 C3 C2 111.4(3) . .
N7 C6 C5 107.3(3) . .
N14 C1 C2 111.8(3) . .
C26 N27 C21 111.9(3) 3_755 .
C26 N27 Cu2 105.8(2) 3_755 .
C21 N27 Cu2 117.3(2) . .
C25 N24 C23 111.9(3) . .
C25 N24 Cu2 106.2(2) . .
C23 N24 Cu2 116.1(2) . .
N24 C25 C26 108.0(3) . .
C21 C22 C23 114.6(3) . .
N24 C23 C22 111.5(3) . .
N27 C21 C22 112.6(3) . .
N27 C26 C25 108.0(3) 3_755 .

loop_
_geom_bond_atom_site_label_1
_geom_bond_atom_site_label_2
_geom_bond_distance
_geom_bond_site_symmetry_2
Cu1 N7 2.019(3) .
Cu1 N4 2.020(3) .
Cu1 N14 2.020(3) .
Cu1 N11 2.026(3) .
Fe1 C16 1.935(3) .
Fe1 C17 1.935(3) .
Fe1 C15 1.937(3) .
Fe1 C18 1.940(3) .
Fe1 C20 1.949(3) .
Fe1 C19 1.951(3) .
Cu2 N24 2.031(3) 3_755
Cu2 N24 2.031(3) .
Cu2 N27 2.037(3) 3_755
Cu2 N27 2.037(3) .
Cu2 N17 2.451(3) .
Cu2 N17 2.451(3) 3_755
N15 C15 1.158(4) .
N4 C5 1.478(4) .
N4 C3 1.478(4) .
N19 C19 1.161(4) .
N14 C13 1.483(4) .
N14 C1 1.485(4) .
N11 C10 1.487(4) .
N11 C12 1.490(4) .
N7 C8 1.480(4) .
N7 C6 1.481(4) .
N17 C17 1.156(4) .
C18 N18 1.157(4) .
C13 C12 1.511(4) .
C5 C6 1.509(5) .
C20 N20 1.160(4) .
N16 C16 1.154(4) .
C2 C1 1.511(5) .
C2 C3 1.521(5) .
C10 C9 1.519(5) .
C9 C8 1.515(5) .
N27 C26 1.481(5) 3_755
N27 C21 1.483(5) .
N24 C25 1.484(5) .
N24 C23 1.487(4) .
C25 C26 1.514(5) .
C22 C21 1.512(6) .
C22 C23 1.523(6) .
C26 N27 1.481(5) 3_755
O3 O3 1.32(2) 3_676
